data_1100789
loop_
_publ_author_name
'Hidenobu Kajitani'
'Yoshiaki Tanabe'
'Shigeki Kuwata'
'Masakazu Iwasaki'
'Youichi Ishii'

_publ_section_title
;
 Cyanamido-Bridged Diiridium Complex: a Reactive Building Block for
 Polynuclear Cyanamido Complexes
;
_journal_issue 10
_journal_name_full Organometallics
_journal_page_first 2251
_journal_page_last 2254
_journal_paper_doi 10.1021/om048978i
_journal_volume 24
_journal_year 2005
_chemical_formula_moiety 'C24 H30 Ir2 N4 O2 '
_chemical_formula_sum 'C24 H30 Ir2 N4 O2'
_chemical_formula_weight 790.97
_chemical_melting_point ?
_space_group_IT_number 2
_space_group_name_Hall '-P 1'
_space_group_name_H-M_alt 'P -1'
_symmetry_cell_setting triclinic
_symmetry_Int_Tables_number 2
_symmetry_space_group_name_Hall '-P 1'
_symmetry_space_group_name_H-M 'P -1'
_cell_angle_alpha 88.75(3)
_cell_angle_beta 86.05(4)
_cell_angle_gamma 76.30(4)
_cell_formula_units_Z 2
_cell_length_a 8.888(5)
_cell_length_b 11.704(4)
_cell_length_c 12.696(4)
_cell_measurement_reflns_used 25
_cell_measurement_temperature 294.1
_cell_measurement_theta_max 20.0
_cell_measurement_theta_min 19.9
_cell_volume 1280.2(9)
_diffrn_measured_fraction_theta_full 0.9959
_diffrn_measured_fraction_theta_max 0.9959
_diffrn_measurement_device_type 'Rigaku AFC7R'
_diffrn_measurement_method \w-2\q
_diffrn_radiation_type 'Mo K\a'
_diffrn_radiation_wavelength 0.7107
_diffrn_reflns_av_R_equivalents 0.021
_diffrn_reflns_limit_h_max 11
_diffrn_reflns_limit_h_min -11
_diffrn_reflns_limit_k_max 0
_diffrn_reflns_limit_k_min -15
_diffrn_reflns_limit_l_max 16
_diffrn_reflns_limit_l_min -16
_diffrn_reflns_number 6165
_diffrn_reflns_theta_full 27.51
_diffrn_reflns_theta_max 27.51
_diffrn_standards_decay_% 0.01
_diffrn_standards_interval_count 0
_diffrn_standards_number 3
_exptl_absorpt_coefficient_mu 10.440
_exptl_absorpt_correction_T_max 0.352
_exptl_absorpt_correction_T_min 0.144
_exptl_absorpt_correction_type psi-scan
_exptl_absorpt_process_details '(North, Phillips & Mathews, 1968)'
_exptl_crystal_colour 'dark brown'
_exptl_crystal_density_diffrn 2.052
_exptl_crystal_density_meas ?
_exptl_crystal_density_method 'not measured'
_exptl_crystal_description needle
_exptl_crystal_F_000 744.00
_exptl_crystal_size_max 0.60
_exptl_crystal_size_mid 0.30
_exptl_crystal_size_min 0.10
_refine_diff_density_max 1.21
_refine_diff_density_min -1.35
_refine_ls_extinction_coef 38(3)
_refine_ls_extinction_method 'Larson (1970) Crystallographic Computing eq. 22'
_refine_ls_goodness_of_fit_ref 1.006
_refine_ls_hydrogen_treatment refall
_refine_ls_number_parameters 320
_refine_ls_number_reflns 4755
_refine_ls_R_factor_gt 0.0260
_refine_ls_shift/su_max 0.0000
_refine_ls_structure_factor_coef F
_refine_ls_weighting_details 'w = 1/[0.0001Fo^2^ + 1.8000\s(Fo^2^) + 0.5000]'
_refine_ls_weighting_scheme calc
_refine_ls_wR_factor_ref 0.0260
_reflns_number_gt 4755
_reflns_number_total 5779
_reflns_threshold_expression F^2^>3.0\s(F^2^)
_cod_depositor_comments
;
The following automatic conversions were performed:

'_exptl_absorpt_correction_type' tag value 'psi-scans' was replaced
with 'psi-scan' value.

Automatic conversion script
Id: cif_fix_values 1646 2011-03-28 12:23:43Z adriana 
;
_cod_original_formula_sum 'C24 H30 Ir2 N4 O2 '
_cod_database_code 1100789

loop_
_symmetry_equiv_pos_site_id
_symmetry_equiv_pos_as_xyz
1 +X,+Y,+Z
2 -X,-Y,-Z

loop_
_atom_site_label
_atom_site_type_symbol
_atom_site_fract_x
_atom_site_fract_y
_atom_site_fract_z
_atom_site_U_iso_or_equiv
_atom_site_adp_type
_atom_site_occupancy
_atom_site_symmetry_multiplicity
_atom_site_calc_flag
_atom_site_refinement_flags
_atom_site_disorder_assembly
_atom_site_disorder_group
Ir(1) Ir 0.75251(3) 0.64738(2) 0.76861(2) 0.04492(7) Uani 1.00 1 d . . .
Ir(2) Ir 0.66854(2) 0.96071(2) 0.77909(1) 0.03169(6) Uani 1.00 1 d . . .
O(1) O 0.4675(5) 0.7028(5) 0.6589(5) 0.090(2) Uani 1.00 1 d . . .
O(2) O 0.550(1) 0.5936(7) 0.9517(7) 0.185(4) Uani 1.00 1 d . . .
N(1) N 0.5312(5) 0.8681(4) 0.7117(4) 0.045(1) Uani 1.00 1 d . . .
N(2) N 0.2909(7) 0.9836(6) 0.6348(5) 0.084(2) Uani 1.00 1 d . . .
N(3) N 0.7620(5) 0.8053(4) 0.8366(3) 0.041(1) Uani 1.00 1 d . . .
N(4) N 0.9530(7) 0.7755(5) 0.9740(4) 0.064(2) Uani 1.00 1 d . . .
C(1) C 0.5558(7) 0.7451(6) 0.7048(5) 0.055(2) Uani 1.00 1 d . . .
C(2) C 0.4020(7) 0.9287(6) 0.6686(5) 0.055(2) Uani 1.00 1 d . . .
C(3) C 0.8637(7) 0.7898(5) 0.9090(4) 0.044(1) Uani 1.00 1 d . . .
C(4) C 0.630(1) 0.6151(7) 0.8821(7) 0.096(3) Uani 1.00 1 d . . .
C(5) C 0.8825(7) 0.6176(5) 0.6097(4) 0.053(2) Uani 1.00 1 d . . .
C(6) C 0.9921(7) 0.6261(5) 0.6832(5) 0.054(2) Uani 1.00 1 d . . .
C(7) C 1.0015(8) 0.5352(6) 0.7591(6) 0.066(2) Uani 1.00 1 d . . .
C(8) C 0.896(1) 0.4674(5) 0.7326(6) 0.070(2) Uani 1.00 1 d . . .
C(9) C 0.8193(8) 0.5174(6) 0.6400(5) 0.064(2) Uani 1.00 1 d . . .
C(10) C 0.845(1) 0.6928(8) 0.5139(6) 0.095(3) Uani 1.00 1 d . . .
C(11) C 1.0834(8) 0.7184(7) 0.6812(7) 0.085(3) Uani 1.00 1 d . . .
C(12) C 1.114(1) 0.5056(8) 0.8448(7) 0.107(3) Uani 1.00 1 d . . .
C(13) C 0.872(2) 0.3563(7) 0.7861(8) 0.129(4) Uani 1.00 1 d . . .
C(14) C 0.711(1) 0.4690(8) 0.5789(7) 0.102(3) Uani 1.00 1 d . . .
C(15) C 0.7708(6) 1.0918(5) 0.7028(4) 0.040(1) Uani 1.00 1 d . . .
C(16) C 0.8218(6) 1.0733(4) 0.8096(4) 0.037(1) Uani 1.00 1 d . . .
C(17) C 0.6868(6) 1.1019(4) 0.8792(4) 0.041(1) Uani 1.00 1 d . . .
C(18) C 0.5512(6) 1.1408(5) 0.8164(4) 0.046(1) Uani 1.00 1 d . . .
C(19) C 0.6068(6) 1.1381(5) 0.7080(4) 0.046(2) Uani 1.00 1 d . . .
C(20) C 0.8761(8) 1.0735(6) 0.6044(4) 0.058(2) Uani 1.00 1 d . . .
C(21) C 0.9854(6) 1.0350(5) 0.8390(5) 0.048(2) Uani 1.00 1 d . . .
C(22) C 0.6838(8) 1.0992(6) 0.9975(4) 0.061(2) Uani 1.00 1 d . . .
C(23) C 0.3867(8) 1.1828(7) 0.8595(6) 0.076(2) Uani 1.00 1 d . . .
C(24) C 0.5117(8) 1.1785(6) 0.6159(5) 0.071(2) Uani 1.00 1 d . . .
H(1) H 0.8071 0.7733 0.5321 0.105 Uiso 1.00 1 c R . .
H(2) H 0.9345 0.6844 0.4666 0.105 Uiso 1.00 1 c R . .
H(3) H 0.7671 0.6659 0.4809 0.105 Uiso 1.00 1 c R . .
H(4) H 1.1474 0.7046 0.7393 0.102 Uiso 1.00 1 c R . .
H(5) H 1.1467 0.7123 0.6172 0.102 Uiso 1.00 1 c R . .
H(6) H 1.0171 0.7950 0.6865 0.102 Uiso 1.00 1 c R . .
H(7) H 1.0630 0.4980 0.9120 0.120 Uiso 1.00 1 c R . .
H(8) H 1.1884 0.4345 0.8281 0.120 Uiso 1.00 1 c R . .
H(9) H 1.1647 0.5684 0.8465 0.120 Uiso 1.00 1 c R . .
H(10) H 0.8265 0.3794 0.8546 0.154 Uiso 1.00 1 c R . .
H(11) H 0.8015 0.3259 0.7483 0.154 Uiso 1.00 1 c R . .
H(12) H 0.9651 0.2975 0.7920 0.154 Uiso 1.00 1 c R . .
H(13) H 0.6194 0.5294 0.5740 0.126 Uiso 1.00 1 c R . .
H(14) H 0.7560 0.4471 0.5100 0.126 Uiso 1.00 1 c R . .
H(15) H 0.6869 0.4027 0.6142 0.126 Uiso 1.00 1 c R . .
H(16) H 0.9811 1.0426 0.6197 0.072 Uiso 1.00 1 c R . .
H(17) H 0.8436 1.0198 0.5611 0.072 Uiso 1.00 1 c R . .
H(18) H 0.8669 1.1466 0.5684 0.072 Uiso 1.00 1 c R . .
H(19) H 0.9987 0.9655 0.8808 0.060 Uiso 1.00 1 c R . .
H(20) H 1.0506 1.0198 0.7760 0.060 Uiso 1.00 1 c R . .
H(21) H 1.0120 1.0953 0.8776 0.060 Uiso 1.00 1 c R . .
H(22) H 0.5799 1.1242 1.0262 0.073 Uiso 1.00 1 c R . .
H(23) H 0.7263 1.0209 1.0198 0.073 Uiso 1.00 1 c R . .
H(24) H 0.7438 1.1496 1.0213 0.073 Uiso 1.00 1 c R . .
H(25) H 0.3478 1.2625 0.8395 0.086 Uiso 1.00 1 c R . .
H(26) H 0.3266 1.1353 0.8308 0.086 Uiso 1.00 1 c R . .
H(27) H 0.3805 1.1763 0.9343 0.086 Uiso 1.00 1 c R . .
H(28) H 0.5468 1.2403 0.5800 0.085 Uiso 1.00 1 c R . .
H(29) H 0.5232 1.1141 0.5693 0.085 Uiso 1.00 1 c R . .
H(30) H 0.4054 1.2055 0.6390 0.085 Uiso 1.00 1 c R . .

loop_
_atom_type_symbol
_atom_type_description
_atom_type_scat_dispersion_real
_atom_type_scat_dispersion_imag
_atom_type_scat_source
C C 0.003 0.002
;
International Tables for Crystallography
(1992, Vol. C, Tables 4.2.6.8 and 6.1.1.4)
;
H H 0.000 0.000
;
International Tables for Crystallography
(1992, Vol. C, Table 6.1.1.4)
;
N N 0.006 0.003
;
International Tables for Crystallography
(1992, Vol. C, Tables 4.2.6.8 and 6.1.1.4)
;
O O 0.011 0.006
;
International Tables for Crystallography
(1992, Vol. C, Tables 4.2.6.8 and 6.1.1.4)
;
Ir Ir -1.444 7.990
;
International Tables for Crystallography
(1992, Vol. C, Tables 4.2.6.8 and 6.1.1.4)
;
